data_7032123
loop_
_publ_author_name
'Sidiropoulos, Anastas'
'Osborne, Brooke'
'Simonov, Alexandr N.'
'Dange, Deepak'
'Bond, Alan M.'
'Stasch, Andreas'
'Jones, Cameron'

_publ_section_title
;
 Expanded ring N-heterocyclic carbene adducts of group 15 element
 trichlorides: synthesis and reduction studies.
;
_journal_issue 39
_journal_name_full 'Dalton transactions (Cambridge, England : 2003)'
_journal_page_first 14858
_journal_page_last 14864
_journal_paper_doi 10.1039/c4dt02074j
_journal_volume 43
_journal_year 2014
_chemical_formula_sum 'C62 H86 Cl2 N4 P4'
_chemical_formula_weight 1082.13
_chemical_name_systematic
; 
 ? 
;
_space_group_IT_number 14
_symmetry_cell_setting monoclinic
_symmetry_space_group_name_Hall '-P 2yn'
_symmetry_space_group_name_H-M 'P 1 21/n 1'
_atom_sites_solution_hydrogens geom
_atom_sites_solution_primary direct
_atom_sites_solution_secondary difmap
_audit_creation_method SHELXL-97
_cell_angle_alpha 90.00
_cell_angle_beta 92.03(3)
_cell_angle_gamma 90.00
_cell_formula_units_Z 4
_cell_length_a 18.416(4)
_cell_length_b 17.227(3)
_cell_length_c 19.145(4)
_cell_measurement_temperature 100(2)
_cell_volume 6070(2)
_computing_cell_refinement 'XDS (Kabsch, 1993)'
_computing_data_collection 'Blu-Ice (McPhillips, 2002)'
_computing_data_reduction 'XDS (Kabsch, 1993)'
_computing_molecular_graphics X-Seed
_computing_publication_material CifTAB
_computing_structure_refinement 'SHELXL-97 (Sheldrick, 1997)'
_computing_structure_solution 'SHELXS-97 (Sheldrick, 1990)'
_diffrn_ambient_temperature 100(2)
_diffrn_measured_fraction_theta_full 0.993
_diffrn_measured_fraction_theta_max 0.993
_diffrn_measurement_device_type 'ADSC Quantum 210r'
_diffrn_radiation_source 'Australian Synchrotron'
_diffrn_radiation_type Synchrotron
_diffrn_radiation_wavelength 0.71090
_diffrn_reflns_av_R_equivalents 0.1044
_diffrn_reflns_av_sigmaI/netI 0.0821
_diffrn_reflns_limit_h_max 23
_diffrn_reflns_limit_h_min -23
_diffrn_reflns_limit_k_max 22
_diffrn_reflns_limit_k_min -22
_diffrn_reflns_limit_l_max 24
_diffrn_reflns_limit_l_min -24
_diffrn_reflns_number 52324
_diffrn_reflns_theta_full 27.00
_diffrn_reflns_theta_max 27.00
_diffrn_reflns_theta_min 1.51
_exptl_absorpt_coefficient_mu 0.253
_exptl_absorpt_correction_T_max 0.997
_exptl_absorpt_correction_T_min 0.991
_exptl_absorpt_correction_type multi-scan
_exptl_absorpt_process_details XDS
_exptl_crystal_colour lime-green
_exptl_crystal_density_diffrn 1.184
_exptl_crystal_density_method 'not measured'
_exptl_crystal_description block
_exptl_crystal_F_000 2320
_exptl_crystal_size_max 0.03
_exptl_crystal_size_mid 0.02
_exptl_crystal_size_min 0.01
_refine_diff_density_max 0.694
_refine_diff_density_min -0.632
_refine_diff_density_rms 0.068
_refine_ls_extinction_method none
_refine_ls_goodness_of_fit_ref 1.011
_refine_ls_hydrogen_treatment constr
_refine_ls_matrix_type full
_refine_ls_number_parameters 720
_refine_ls_number_reflns 13132
_refine_ls_number_restraints 30
_refine_ls_restrained_S_all 1.012
_refine_ls_R_factor_all 0.1122
_refine_ls_R_factor_gt 0.0650
_refine_ls_shift/su_max 0.001
_refine_ls_shift/su_mean 0.000
_refine_ls_structure_factor_coef Fsqd
_refine_ls_weighting_details 'calc w=1/[\s^2^(Fo^2^)+(0.0987P)^2^+2.0654P] where P=(Fo^2^+2Fc^2^)/3'
_refine_ls_weighting_scheme calc
_refine_ls_wR_factor_gt 0.1644
_refine_ls_wR_factor_ref 0.1899
_reflns_number_gt 8217
_reflns_number_total 13132
_reflns_threshold_expression >2sigma(I)
_cod_data_source_file c4dt02074j2.cif
_cod_data_source_block compound4
_cod_depositor_comments 'Adding full bibliography for 7032119--7032124.cif.'
_cod_original_sg_symbol_H-M P2(1)/n
_cod_database_code 7032123

loop_
_symmetry_equiv_pos_as_xyz
'x, y, z'
'-x+1/2, y+1/2, -z+1/2'
'-x, -y, -z'
'x-1/2, -y-1/2, z-1/2'

loop_
_atom_site_label
_atom_site_type_symbol
_atom_site_fract_x
_atom_site_fract_y
_atom_site_fract_z
_atom_site_U_iso_or_equiv
_atom_site_adp_type
_atom_site_occupancy
_atom_site_symmetry_multiplicity
_atom_site_calc_flag
_atom_site_refinement_flags
_atom_site_disorder_assembly
_atom_site_disorder_group
Cl1 Cl 0.73333(5) 0.19604(5) 0.43061(5) 0.0401(2) Uani 1 1 d . . .
P1 P 1.06292(5) 0.31094(5) 0.14583(5) 0.0375(2) Uani 1 1 d . . .
N1 N 1.20690(15) 0.27124(15) 0.14319(13) 0.0305(6) Uani 1 1 d . . .
C1 C 1.14134(19) 0.24446(18) 0.12530(16) 0.0324(7) Uani 1 1 d . . .
Cl2 Cl 0.75817(5) 0.53073(5) 0.50563(4) 0.03493(19) Uani 1 1 d . . .
P2 P 1.04402(6) 0.29569(6) 0.25823(5) 0.0413(2) Uani 1 1 d . . .
N2 N 1.13180(15) 0.18644(15) 0.08011(14) 0.0332(6) Uani 1 1 d . . .
C2 C 1.27258(19) 0.24337(19) 0.10886(19) 0.0356(7) Uani 1 1 d . . .
H2A H 1.3154 0.2485 0.1413 0.043 Uiso 1 1 calc R . .
H2B H 1.2812 0.2752 0.0669 0.043 Uiso 1 1 calc R . .
P3 P 0.97130(6) 0.24003(6) 0.17904(6) 0.0447(3) Uani 1 1 d . . .
N3 N 0.80542(15) 0.33247(15) 0.25456(13) 0.0282(6) Uani 1 1 d . . .
C3 C 1.2626(2) 0.15883(19) 0.08787(18) 0.0361(8) Uani 1 1 d . . .
H3A H 1.3045 0.1414 0.0609 0.043 Uiso 1 1 calc R . .
H3B H 1.2602 0.1260 0.1302 0.043 Uiso 1 1 calc R . .
P4 P 0.94633(5) 0.35726(5) 0.21781(5) 0.0361(2) Uani 1 1 d . . .
N4 N 0.88327(15) 0.36213(15) 0.34853(13) 0.0285(6) Uani 1 1 d . . .
C4 C 1.19402(19) 0.1506(2) 0.04430(19) 0.0383(8) Uani 1 1 d . . .
H4A H 1.1999 0.1760 -0.0015 0.046 Uiso 1 1 calc R . .
H4B H 1.1839 0.0948 0.0358 0.046 Uiso 1 1 calc R . .
C5 C 1.21568(18) 0.33093(18) 0.19646(16) 0.0306(7) Uani 1 1 d . . .
C6 C 1.2327(2) 0.3071(2) 0.26528(17) 0.0357(7) Uani 1 1 d . . .
C7 C 1.2374(2) 0.3641(2) 0.31648(18) 0.0431(9) Uani 1 1 d . . .
H7 H 1.2481 0.3498 0.3636 0.052 Uiso 1 1 calc R . .
C8 C 1.2266(2) 0.4414(2) 0.29974(19) 0.0448(9) Uani 1 1 d . . .
H8 H 1.2284 0.4794 0.3357 0.054 Uiso 1 1 calc R . .
C9 C 1.2134(2) 0.4639(2) 0.23142(19) 0.0433(9) Uani 1 1 d . . .
H9 H 1.2076 0.5174 0.2205 0.052 Uiso 1 1 calc R . .
C10 C 1.2083(2) 0.40859(19) 0.17795(17) 0.0357(8) Uani 1 1 d . . .
C11 C 1.2490(2) 0.2233(2) 0.28467(19) 0.0428(8) Uani 1 1 d . . .
H11 H 1.2369 0.1903 0.2429 0.051 Uiso 1 1 calc R . .
C12 C 1.2042(3) 0.1944(2) 0.3451(2) 0.0518(10) Uani 1 1 d . . .
H12A H 1.2119 0.2288 0.3854 0.078 Uiso 1 1 calc R . .
H12B H 1.2193 0.1416 0.3577 0.078 Uiso 1 1 calc R . .
H12C H 1.1526 0.1944 0.3307 0.078 Uiso 1 1 calc R . .
C13 C 1.3304(3) 0.2140(3) 0.3025(3) 0.0713(14) Uani 1 1 d . . .
H13A H 1.3586 0.2359 0.2647 0.107 Uiso 1 1 calc R . .
H13B H 1.3421 0.1588 0.3081 0.107 Uiso 1 1 calc R . .
H13C H 1.3427 0.2415 0.3462 0.107 Uiso 1 1 calc R . .
C14 C 1.1973(2) 0.4351(2) 0.10207(18) 0.0401(8) Uani 1 1 d . . .
H14 H 1.1811 0.3892 0.0735 0.048 Uiso 1 1 calc R . .
C15 C 1.1388(3) 0.4982(2) 0.0940(2) 0.0528(10) Uani 1 1 d . . .
H15A H 1.0948 0.4813 0.1171 0.079 Uiso 1 1 calc R . .
H15B H 1.1275 0.5071 0.0443 0.079 Uiso 1 1 calc R . .
H15C H 1.1568 0.5464 0.1156 0.079 Uiso 1 1 calc R . .
C16 C 1.2695(2) 0.4630(2) 0.0749(2) 0.0512(10) Uani 1 1 d . . .
H16A H 1.2836 0.5115 0.0985 0.077 Uiso 1 1 calc R . .
H16B H 1.2645 0.4719 0.0245 0.077 Uiso 1 1 calc R . .
H16C H 1.3069 0.4235 0.0845 0.077 Uiso 1 1 calc R . .
C17 C 1.0607(2) 0.1552(2) 0.06282(18) 0.0386(8) Uani 1 1 d . . .
C18 C 1.0400(2) 0.0872(2) 0.0986(2) 0.0458(9) Uani 1 1 d . . .
C19 C 0.9710(2) 0.0590(3) 0.0829(2) 0.0519(11) Uani 1 1 d . . .
H19 H 0.9551 0.0130 0.1051 0.062 Uiso 1 1 calc R . .
C20 C 0.9251(2) 0.0963(3) 0.0356(2) 0.0573(12) Uani 1 1 d . . .
H20 H 0.8772 0.0770 0.0273 0.069 Uiso 1 1 calc R . .
C21 C 0.9473(2) 0.1612(3) 0.0001(2) 0.0557(11) Uani 1 1 d . . .
H21 H 0.9147 0.1853 -0.0329 0.067 Uiso 1 1 calc R . .
C22 C 1.0175(2) 0.1926(2) 0.01164(19) 0.0446(9) Uani 1 1 d . . .
C23 C 1.0899(2) 0.0460(2) 0.1512(2) 0.0477(10) Uani 1 1 d . . .
H23 H 1.1409 0.0569 0.1378 0.057 Uiso 1 1 calc R . .
C24 C 1.0820(4) 0.0765(3) 0.2240(3) 0.0839(18) Uani 1 1 d . . .
H24A H 1.0954 0.1316 0.2255 0.126 Uiso 1 1 calc R . .
H24B H 1.1141 0.0474 0.2565 0.126 Uiso 1 1 calc R . .
H24C H 1.0315 0.0706 0.2376 0.126 Uiso 1 1 calc R . .
C25 C 1.0812(4) -0.0414(3) 0.1529(3) 0.0851(18) Uani 1 1 d . . .
H25A H 1.0296 -0.0545 0.1553 0.128 Uiso 1 1 calc R . .
H25B H 1.1077 -0.0623 0.1940 0.128 Uiso 1 1 calc R . .
H25C H 1.1007 -0.0639 0.1104 0.128 Uiso 1 1 calc R . .
C26 C 1.0431(2) 0.2604(2) -0.0327(2) 0.0471(9) Uani 1 1 d . . .
H26 H 1.0912 0.2781 -0.0128 0.056 Uiso 1 1 calc R . .
C27 C 0.9917(3) 0.3299(3) -0.0343(2) 0.0621(12) Uani 1 1 d . . .
H27A H 0.9445 0.3143 -0.0551 0.093 Uiso 1 1 calc R . .
H27B H 1.0123 0.3715 -0.0623 0.093 Uiso 1 1 calc R . .
H27C H 0.9852 0.3485 0.0135 0.093 Uiso 1 1 calc R . .
C28 C 1.0542(3) 0.2312(3) -0.1082(2) 0.0591(12) Uani 1 1 d . . .
H28A H 1.0895 0.1886 -0.1072 0.089 Uiso 1 1 calc R . .
H28B H 1.0723 0.2739 -0.1366 0.089 Uiso 1 1 calc R . .
H28C H 1.0077 0.2127 -0.1285 0.089 Uiso 1 1 calc R . .
C29 C 0.87161(18) 0.34292(17) 0.28189(16) 0.0286(7) Uani 1 1 d . . .
C30 C 0.74010(19) 0.3439(2) 0.29637(17) 0.0356(7) Uani 1 1 d . . .
H30A H 0.7265 0.2944 0.3187 0.043 Uiso 1 1 calc R . .
H30B H 0.6988 0.3612 0.2657 0.043 Uiso 1 1 calc R . .
C31 C 0.75664(19) 0.40455(19) 0.35182(17) 0.0361(8) Uani 1 1 d . . .
H31A H 0.7657 0.4553 0.3294 0.043 Uiso 1 1 calc R . .
H31B H 0.7145 0.4103 0.3822 0.043 Uiso 1 1 calc R . .
C32 C 0.82232(19) 0.38027(19) 0.39488(17) 0.0335(7) Uani 1 1 d . . .
H32A H 0.8369 0.4226 0.4274 0.040 Uiso 1 1 calc R . .
H32B H 0.8106 0.3339 0.4229 0.040 Uiso 1 1 calc R . .
C33 C 0.79458(19) 0.31383(18) 0.18077(16) 0.0319(7) Uani 1 1 d . . .
C34 C 0.7961(2) 0.3734(2) 0.13152(17) 0.0365(8) Uani 1 1 d . . .
C35 C 0.7892(2) 0.3522(2) 0.06122(19) 0.0479(9) Uani 1 1 d . . .
H35 H 0.7920 0.3909 0.0261 0.058 Uiso 1 1 calc R . .
C36 C 0.7783(3) 0.2761(2) 0.0422(2) 0.0533(10) Uani 1 1 d . . .
H36 H 0.7738 0.2632 -0.0060 0.064 Uiso 1 1 calc R . .
C37 C 0.7738(2) 0.2182(2) 0.09124(19) 0.0473(9) Uani 1 1 d . . .
H37 H 0.7651 0.1662 0.0766 0.057 Uiso 1 1 calc R . .
C38 C 0.78197(19) 0.23536(19) 0.16261(18) 0.0357(7) Uani 1 1 d . . .
C39 C 0.8009(2) 0.45924(19) 0.15117(18) 0.0379(8) Uani 1 1 d . . .
H39 H 0.8139 0.4626 0.2022 0.045 Uiso 1 1 calc R . .
C40 C 0.8580(2) 0.5039(2) 0.1120(2) 0.0512(10) Uani 1 1 d . . .
H40A H 0.9051 0.4778 0.1182 0.077 Uiso 1 1 calc R . .
H40B H 0.8617 0.5569 0.1305 0.077 Uiso 1 1 calc R . .
H40C H 0.8441 0.5057 0.0622 0.077 Uiso 1 1 calc R . .
C41 C 0.7262(2) 0.4977(2) 0.1388(2) 0.0469(9) Uani 1 1 d . . .
H41A H 0.7101 0.4908 0.0898 0.070 Uiso 1 1 calc R . .
H41B H 0.7298 0.5532 0.1494 0.070 Uiso 1 1 calc R . .
H41C H 0.6909 0.4735 0.1692 0.070 Uiso 1 1 calc R . .
C42 C 0.7759(2) 0.17127(19) 0.21642(19) 0.0378(8) Uani 1 1 d . . .
H42 H 0.7939 0.1917 0.2628 0.045 Uiso 1 1 calc R . .
C43 C 0.8224(2) 0.1010(2) 0.1977(2) 0.0474(9) Uani 1 1 d . . .
H43A H 0.8033 0.0779 0.1540 0.071 Uiso 1 1 calc R . .
H43B H 0.8209 0.0625 0.2353 0.071 Uiso 1 1 calc R . .
H43C H 0.8727 0.1177 0.1918 0.071 Uiso 1 1 calc R . .
C44 C 0.6965(2) 0.1467(2) 0.2225(2) 0.0537(10) Uani 1 1 d . . .
H44A H 0.6670 0.1921 0.2338 0.081 Uiso 1 1 calc R . .
H44B H 0.6929 0.1078 0.2596 0.081 Uiso 1 1 calc R . .
H44C H 0.6787 0.1244 0.1780 0.081 Uiso 1 1 calc R . .
C45 C 0.95529(18) 0.36068(19) 0.38079(15) 0.0305(7) Uani 1 1 d . . .
C46 C 0.9987(2) 0.42761(19) 0.37967(16) 0.0352(7) Uani 1 1 d . . .
C47 C 1.0687(2) 0.4219(2) 0.41017(18) 0.0402(8) Uani 1 1 d . . .
H47 H 1.1001 0.4656 0.4097 0.048 Uiso 1 1 calc R . .
C48 C 1.0930(2) 0.3535(2) 0.44107(18) 0.0424(8) Uani 1 1 d . . .
H48 H 1.1407 0.3509 0.4615 0.051 Uiso 1 1 calc R . .
C49 C 1.0486(2) 0.2894(2) 0.44242(17) 0.0397(8) Uani 1 1 d . . .
H49 H 1.0660 0.2431 0.4642 0.048 Uiso 1 1 calc R . .
C50 C 0.97819(19) 0.2910(2) 0.41225(16) 0.0338(7) Uani 1 1 d . . .
C51 C 0.9727(2) 0.5039(2) 0.34814(19) 0.0393(8) Uani 1 1 d . . .
H51 H 0.9261 0.4939 0.3212 0.047 Uiso 1 1 calc R . .
C52 C 1.0268(3) 0.5385(2) 0.2980(2) 0.0535(10) Uani 1 1 d . . .
H52A H 1.0723 0.5508 0.3237 0.080 Uiso 1 1 calc R . .
H52B H 1.0064 0.5861 0.2771 0.080 Uiso 1 1 calc R . .
H52C H 1.0363 0.5009 0.2610 0.080 Uiso 1 1 calc R . .
C53 C 0.9569(2) 0.5616(2) 0.4070(2) 0.0482(9) Uani 1 1 d . . .
H53A H 0.9157 0.5429 0.4333 0.072 Uiso 1 1 calc R . .
H53B H 0.9452 0.6126 0.3867 0.072 Uiso 1 1 calc R . .
H53C H 0.9999 0.5662 0.4384 0.072 Uiso 1 1 calc R . .
C54 C 0.9297(2) 0.2203(2) 0.41615(18) 0.0385(8) Uani 1 1 d . . .
H54 H 0.8818 0.2332 0.3929 0.046 Uiso 1 1 calc R . .
C55 C 0.9608(3) 0.1505(2) 0.3792(3) 0.0675(14) Uani 1 1 d . . .
H55A H 0.9699 0.1641 0.3306 0.101 Uiso 1 1 calc R . .
H55B H 0.9261 0.1074 0.3803 0.101 Uiso 1 1 calc R . .
H55C H 1.0066 0.1349 0.4029 0.101 Uiso 1 1 calc R . .
C56 C 0.9169(2) 0.2019(3) 0.4931(2) 0.0647(13) Uani 1 1 d . . .
H56A H 0.9628 0.1861 0.5163 0.097 Uiso 1 1 calc R . .
H56B H 0.8815 0.1597 0.4960 0.097 Uiso 1 1 calc R . .
H56C H 0.8983 0.2483 0.5161 0.097 Uiso 1 1 calc R . .
C57 C 1.0828(7) 0.1421(9) 0.6069(14) 0.077(6) Uani 0.46(3) 1 d PD A 1
H57 H 1.1261 0.1444 0.5815 0.093 Uiso 0.46(3) 1 calc PR A 1
C58 C 1.0418(9) 0.0735(6) 0.6077(12) 0.081(6) Uani 0.46(3) 1 d PD A 1
H58 H 1.0579 0.0288 0.5837 0.098 Uiso 0.46(3) 1 calc PR A 1
C59 C 0.9773(10) 0.0711(9) 0.6438(12) 0.102(8) Uani 0.46(3) 1 d PD A 1
H59 H 0.9492 0.0248 0.6436 0.122 Uiso 0.46(3) 1 calc PR A 1
C60 C 0.9537(12) 0.1361(11) 0.6800(12) 0.117(9) Uani 0.46(3) 1 d PD A 1
H60 H 0.9111 0.1335 0.7065 0.141 Uiso 0.46(3) 1 calc PR A 1
C61 C 0.9933(16) 0.2053(9) 0.6770(8) 0.104(7) Uani 0.46(3) 1 d PD A 1
H61 H 0.9751 0.2512 0.6976 0.125 Uiso 0.46(3) 1 calc PR A 1
C62 C 1.0596(12) 0.2069(7) 0.6438(13) 0.084(7) Uani 0.46(3) 1 d PD A 1
H62 H 1.0890 0.2522 0.6463 0.101 Uiso 0.46(3) 1 calc PR A 1
C60A C 0.9910(13) 0.1280(11) 0.6707(8) 0.112(8) Uani 0.54(3) 1 d PD A 2
H60A H 0.9547 0.1299 0.7047 0.134 Uiso 0.54(3) 1 calc PR A 2
C58A C 1.0440(9) 0.0649(7) 0.5716(11) 0.103(6) Uani 0.54(3) 1 d PD A 2
H58A H 1.0444 0.0232 0.5392 0.124 Uiso 0.54(3) 1 calc PR A 2
C57A C 1.0957(8) 0.1244(8) 0.5682(11) 0.084(5) Uani 0.54(3) 1 d PD A 2
H57A H 1.1314 0.1230 0.5336 0.101 Uiso 0.54(3) 1 calc PR A 2
C62A C 1.0944(11) 0.1857(10) 0.6159(9) 0.087(6) Uani 0.54(3) 1 d PD A 2
H62A H 1.1281 0.2272 0.6124 0.105 Uiso 0.54(3) 1 calc PR A 2
C59A C 0.9921(11) 0.0671(9) 0.6230(11) 0.095(7) Uani 0.54(3) 1 d PD A 2
H59A H 0.9572 0.0266 0.6253 0.114 Uiso 0.54(3) 1 calc PR A 2
C61A C 1.0438(14) 0.1863(10) 0.6685(7) 0.105(9) Uani 0.54(3) 1 d PD A 2
H61A H 1.0452 0.2263 0.7028 0.126 Uiso 0.54(3) 1 calc PR A 2

loop_
_atom_site_aniso_label
_atom_site_aniso_U_11
_atom_site_aniso_U_22
_atom_site_aniso_U_33
_atom_site_aniso_U_23
_atom_site_aniso_U_13
_atom_site_aniso_U_12
Cl1 0.0457(5) 0.0317(4) 0.0433(5) -0.0015(3) 0.0060(4) -0.0001(4)
P1 0.0465(5) 0.0349(5) 0.0318(4) -0.0028(4) 0.0107(4) 0.0009(4)
N1 0.0381(15) 0.0270(13) 0.0267(13) -0.0056(11) 0.0073(11) -0.0008(11)
C1 0.0431(19) 0.0282(16) 0.0266(15) -0.0037(12) 0.0114(14) -0.0008(14)
Cl2 0.0400(4) 0.0300(4) 0.0348(4) 0.0026(3) 0.0018(3) -0.0011(3)
P2 0.0455(5) 0.0483(5) 0.0308(4) -0.0007(4) 0.0099(4) 0.0051(4)
N2 0.0394(15) 0.0293(14) 0.0319(14) -0.0089(11) 0.0137(12) -0.0030(12)
C2 0.0356(18) 0.0341(17) 0.0377(18) -0.0056(14) 0.0095(15) 0.0029(14)
P3 0.0476(6) 0.0373(5) 0.0502(6) -0.0121(4) 0.0144(5) -0.0044(4)
N3 0.0369(15) 0.0263(13) 0.0218(12) 0.0029(10) 0.0059(11) -0.0003(11)
C3 0.045(2) 0.0297(17) 0.0344(17) -0.0030(13) 0.0102(15) 0.0033(14)
P4 0.0446(5) 0.0330(4) 0.0313(4) 0.0004(3) 0.0093(4) 0.0019(4)
N4 0.0365(15) 0.0273(13) 0.0223(12) -0.0021(10) 0.0075(11) 0.0028(11)
C4 0.046(2) 0.0307(17) 0.0397(19) -0.0103(14) 0.0174(16) -0.0021(15)
C5 0.0392(18) 0.0285(15) 0.0246(15) -0.0050(12) 0.0088(13) -0.0025(13)
C6 0.0419(19) 0.0335(17) 0.0317(17) 0.0019(13) 0.0013(14) -0.0061(15)
C7 0.059(2) 0.044(2) 0.0266(17) -0.0007(15) 0.0032(16) -0.0086(18)
C8 0.062(2) 0.039(2) 0.0335(18) -0.0109(15) 0.0068(17) -0.0132(18)
C9 0.063(2) 0.0291(17) 0.0384(19) -0.0050(14) 0.0113(18) -0.0053(16)
C10 0.050(2) 0.0307(17) 0.0274(16) -0.0005(13) 0.0070(15) -0.0017(15)
C11 0.054(2) 0.0382(19) 0.0367(19) 0.0062(15) 0.0004(17) 0.0034(17)
C12 0.071(3) 0.043(2) 0.042(2) 0.0146(17) 0.002(2) 0.001(2)
C13 0.058(3) 0.072(3) 0.083(3) 0.027(3) -0.007(3) 0.011(2)
C14 0.058(2) 0.0345(18) 0.0282(16) 0.0009(14) 0.0046(16) 0.0012(16)
C15 0.076(3) 0.041(2) 0.041(2) 0.0078(17) 0.005(2) 0.009(2)
C16 0.073(3) 0.044(2) 0.038(2) 0.0045(16) 0.015(2) -0.005(2)
C17 0.0403(19) 0.0386(18) 0.0377(19) -0.0160(15) 0.0131(16) -0.0073(15)
C18 0.049(2) 0.046(2) 0.044(2) -0.0207(17) 0.0177(18) -0.0123(17)
C19 0.052(2) 0.053(2) 0.052(2) -0.0216(19) 0.015(2) -0.017(2)
C20 0.046(2) 0.074(3) 0.054(2) -0.031(2) 0.018(2) -0.025(2)
C21 0.045(2) 0.078(3) 0.044(2) -0.022(2) 0.0053(18) -0.006(2)
C22 0.045(2) 0.053(2) 0.0375(19) -0.0208(17) 0.0123(17) -0.0122(18)
C23 0.055(2) 0.0319(18) 0.057(2) -0.0038(16) 0.018(2) -0.0064(17)
C24 0.129(5) 0.056(3) 0.065(3) -0.023(2) -0.026(3) 0.034(3)
C25 0.151(6) 0.040(2) 0.065(3) -0.011(2) 0.007(3) -0.001(3)
C26 0.042(2) 0.059(2) 0.040(2) -0.0040(18) 0.0028(17) 0.0018(18)
C27 0.061(3) 0.072(3) 0.053(3) 0.000(2) -0.001(2) 0.004(2)
C28 0.056(3) 0.087(3) 0.035(2) -0.010(2) 0.0030(19) -0.012(2)
C29 0.0397(18) 0.0226(14) 0.0240(14) 0.0009(11) 0.0071(13) 0.0027(13)
C30 0.0363(18) 0.0388(18) 0.0324(17) 0.0034(14) 0.0099(14) 0.0029(15)
C31 0.044(2) 0.0321(17) 0.0334(17) -0.0017(14) 0.0133(15) 0.0071(15)
C32 0.0409(19) 0.0332(17) 0.0269(15) -0.0028(13) 0.0107(14) 0.0043(14)
C33 0.0410(18) 0.0293(16) 0.0256(15) -0.0032(12) 0.0026(14) 0.0011(14)
C34 0.046(2) 0.0359(18) 0.0276(16) 0.0023(13) 0.0043(15) 0.0016(15)
C35 0.071(3) 0.043(2) 0.0293(17) 0.0034(15) -0.0001(18) 0.0084(19)
C36 0.079(3) 0.050(2) 0.0299(18) -0.0064(16) -0.0074(19) 0.007(2)
C37 0.066(3) 0.0347(19) 0.040(2) -0.0103(15) -0.0090(18) 0.0055(18)
C38 0.0407(19) 0.0292(16) 0.0370(18) -0.0007(14) -0.0006(15) 0.0004(14)
C39 0.056(2) 0.0266(16) 0.0308(17) 0.0025(13) 0.0039(16) -0.0027(15)
C40 0.058(3) 0.048(2) 0.048(2) 0.0092(18) 0.012(2) -0.0012(19)
C41 0.058(2) 0.0315(18) 0.051(2) 0.0048(16) 0.0066(19) -0.0027(17)
C42 0.044(2) 0.0252(16) 0.0438(19) 0.0006(14) 0.0000(16) -0.0036(14)
C43 0.050(2) 0.0285(18) 0.064(3) 0.0033(17) 0.0109(19) -0.0009(16)
C44 0.049(2) 0.045(2) 0.067(3) 0.010(2) 0.003(2) -0.0043(18)
C45 0.0380(18) 0.0341(17) 0.0199(14) -0.0028(12) 0.0069(13) 0.0018(14)
C46 0.049(2) 0.0332(17) 0.0236(15) -0.0047(13) 0.0095(14) -0.0012(15)
C47 0.045(2) 0.045(2) 0.0316(17) -0.0100(15) 0.0074(15) -0.0041(16)
C48 0.043(2) 0.054(2) 0.0303(17) -0.0063(16) 0.0019(15) 0.0060(17)
C49 0.044(2) 0.048(2) 0.0277(16) 0.0000(15) 0.0073(15) 0.0098(16)
C50 0.0423(19) 0.0365(17) 0.0232(15) 0.0024(13) 0.0101(14) 0.0055(14)
C51 0.053(2) 0.0299(17) 0.0359(18) -0.0049(14) 0.0063(16) -0.0025(15)
C52 0.072(3) 0.041(2) 0.048(2) 0.0041(17) 0.017(2) -0.007(2)
C53 0.063(3) 0.038(2) 0.044(2) -0.0104(16) 0.0040(19) 0.0033(18)
C54 0.043(2) 0.0369(18) 0.0359(18) 0.0110(14) 0.0090(15) 0.0044(15)
C55 0.076(3) 0.034(2) 0.095(4) 0.001(2) 0.039(3) -0.004(2)
C56 0.049(2) 0.094(4) 0.053(3) 0.032(2) 0.013(2) -0.005(2)
C57 0.058(8) 0.073(11) 0.100(16) 0.042(11) -0.014(10) 0.000(8)
C58 0.077(10) 0.038(7) 0.126(18) 0.033(8) -0.034(11) 0.002(6)
C59 0.085(12) 0.079(13) 0.14(2) 0.073(14) -0.011(13) -0.003(10)
C60 0.096(15) 0.16(2) 0.097(12) 0.079(13) 0.026(11) 0.015(13)
C61 0.13(2) 0.099(13) 0.079(10) -0.017(9) -0.028(11) 0.004(12)
C62 0.096(15) 0.058(9) 0.094(16) 0.014(10) -0.036(13) -0.012(9)
C60A 0.141(19) 0.132(16) 0.062(9) 0.055(10) -0.009(10) -0.045(13)
C58A 0.104(11) 0.079(9) 0.123(15) 0.052(9) -0.051(11) -0.015(8)
C57A 0.083(9) 0.071(8) 0.094(11) 0.038(8) -0.040(8) -0.002(7)
C62A 0.106(14) 0.077(11) 0.076(10) 0.020(9) -0.044(9) -0.019(10)
C59A 0.104(14) 0.076(11) 0.103(12) 0.052(8) -0.033(11) -0.042(10)
C61A 0.121(17) 0.109(15) 0.082(10) 0.054(9) -0.031(10) -0.055(13)

loop_
_atom_type_symbol
_atom_type_description
_atom_type_scat_dispersion_real
_atom_type_scat_dispersion_imag
_atom_type_scat_source
C C 0.0033 0.0016 'International Tables Vol C Tables 4.2.6.8 and 6.1.1.4'
H H 0.0000 0.0000 'International Tables Vol C Tables 4.2.6.8 and 6.1.1.4'
N N 0.0061 0.0033 'International Tables Vol C Tables 4.2.6.8 and 6.1.1.4'
P P 0.1023 0.0942 'International Tables Vol C Tables 4.2.6.8 and 6.1.1.4'
Cl Cl 0.1484 0.1585 'International Tables Vol C Tables 4.2.6.8 and 6.1.1.4'

loop_
_geom_angle_atom_site_label_1
_geom_angle_atom_site_label_2
_geom_angle_atom_site_label_3
_geom_angle
C1 P1 P3 108.85(11)
C1 P1 P2 106.13(11)
P3 P1 P2 60.14(5)
C1 N1 C5 120.3(3)
C1 N1 C2 121.6(3)
C5 N1 C2 118.0(3)
N1 C1 N2 121.9(3)
N1 C1 P1 115.4(2)
N2 C1 P1 120.3(3)
P4 P2 P3 60.00(5)
P4 P2 P1 75.84(5)
P3 P2 P1 59.65(5)
C1 N2 C17 121.8(3)
C1 N2 C4 121.7(3)
C17 N2 C4 116.5(3)
N1 C2 C3 109.6(3)
N1 C2 H2A 109.7
C3 C2 H2A 109.7
N1 C2 H2B 109.7
C3 C2 H2B 109.7
H2A C2 H2B 108.2
P1 P3 P4 76.09(5)
P1 P3 P2 60.21(5)
P4 P3 P2 59.97(5)
C29 N3 C33 120.5(3)
C29 N3 C30 121.5(3)
C33 N3 C30 117.9(3)
C4 C3 C2 109.3(3)
C4 C3 H3A 109.8
C2 C3 H3A 109.8
C4 C3 H3B 109.8
C2 C3 H3B 109.8
H3A C3 H3B 108.3
C29 P4 P2 108.22(11)
C29 P4 P3 105.29(10)
P2 P4 P3 60.03(5)
C29 N4 C45 121.4(3)
C29 N4 C32 121.7(3)
C45 N4 C32 116.7(2)
N2 C4 C3 110.6(3)
N2 C4 H4A 109.5
C3 C4 H4A 109.5
N2 C4 H4B 109.5
C3 C4 H4B 109.5
H4A C4 H4B 108.1
C10 C5 C6 122.5(3)
C10 C5 N1 119.7(3)
C6 C5 N1 117.8(3)
C7 C6 C5 117.5(3)
C7 C6 C11 119.6(3)
C5 C6 C11 122.9(3)
C8 C7 C6 120.9(3)
C8 C7 H7 119.6
C6 C7 H7 119.6
C9 C8 C7 120.7(3)
C9 C8 H8 119.6
C7 C8 H8 119.6
C8 C9 C10 120.5(3)
C8 C9 H9 119.7
C10 C9 H9 119.7
C5 C10 C9 117.7(3)
C5 C10 C14 122.5(3)
C9 C10 C14 119.7(3)
C6 C11 C12 112.8(3)
C6 C11 C13 109.7(3)
C12 C11 C13 110.3(3)
C6 C11 H11 108.0
C12 C11 H11 108.0
C13 C11 H11 108.0
C11 C12 H12A 109.5
C11 C12 H12B 109.5
H12A C12 H12B 109.5
C11 C12 H12C 109.5
H12A C12 H12C 109.5
H12B C12 H12C 109.5
C11 C13 H13A 109.5
C11 C13 H13B 109.5
H13A C13 H13B 109.5
C11 C13 H13C 109.5
H13A C13 H13C 109.5
H13B C13 H13C 109.5
C16 C14 C10 109.3(3)
C16 C14 C15 111.1(3)
C10 C14 C15 112.1(3)
C16 C14 H14 108.1
C10 C14 H14 108.1
C15 C14 H14 108.1
C14 C15 H15A 109.5
C14 C15 H15B 109.5
H15A C15 H15B 109.5
C14 C15 H15C 109.5
H15A C15 H15C 109.5
H15B C15 H15C 109.5
C14 C16 H16A 109.5
C14 C16 H16B 109.5
H16A C16 H16B 109.5
C14 C16 H16C 109.5
H16A C16 H16C 109.5
H16B C16 H16C 109.5
C22 C17 C18 124.3(3)
C22 C17 N2 118.6(3)
C18 C17 N2 117.1(3)
C19 C18 C17 116.5(4)
C19 C18 C23 120.6(4)
C17 C18 C23 122.8(3)
C20 C19 C18 121.1(4)
C20 C19 H19 119.4
C18 C19 H19 119.4
C19 C20 C21 121.2(4)
C19 C20 H20 119.4
C21 C20 H20 119.4
C20 C21 C22 121.3(4)
C20 C21 H21 119.4
C22 C21 H21 119.4
C17 C22 C21 115.4(4)
C17 C22 C26 124.2(3)
C21 C22 C26 120.3(4)
C24 C23 C25 108.4(4)
C24 C23 C18 112.1(3)
C25 C23 C18 114.7(4)
C24 C23 H23 107.1
C25 C23 H23 107.1
C18 C23 H23 107.1
C23 C24 H24A 109.5
C23 C24 H24B 109.5
H24A C24 H24B 109.5
C23 C24 H24C 109.5
H24A C24 H24C 109.5
H24B C24 H24C 109.5
C23 C25 H25A 109.5
C23 C25 H25B 109.5
H25A C25 H25B 109.5
C23 C25 H25C 109.5
H25A C25 H25C 109.5
H25B C25 H25C 109.5
C27 C26 C22 114.1(3)
C27 C26 C28 109.7(4)
C22 C26 C28 108.8(3)
C27 C26 H26 108.0
C22 C26 H26 108.0
C28 C26 H26 108.0
C26 C27 H27A 109.5
C26 C27 H27B 109.5
H27A C27 H27B 109.5
C26 C27 H27C 109.5
H27A C27 H27C 109.5
H27B C27 H27C 109.5
C26 C28 H28A 109.5
C26 C28 H28B 109.5
H28A C28 H28B 109.5
C26 C28 H28C 109.5
H28A C28 H28C 109.5
H28B C28 H28C 109.5
N3 C29 N4 122.0(3)
N3 C29 P4 116.3(2)
N4 C29 P4 119.6(2)
N3 C30 C31 108.9(3)
N3 C30 H30A 109.9
C31 C30 H30A 109.9
N3 C30 H30B 109.9
C31 C30 H30B 109.9
H30A C30 H30B 108.3
C32 C31 C30 109.4(3)
C32 C31 H31A 109.8
C30 C31 H31A 109.8
C32 C31 H31B 109.8
C30 C31 H31B 109.8
H31A C31 H31B 108.2
N4 C32 C31 110.0(3)
N4 C32 H32A 109.7
C31 C32 H32A 109.7
N4 C32 H32B 109.7
C31 C32 H32B 109.7
H32A C32 H32B 108.2
C34 C33 C38 123.0(3)
C34 C33 N3 119.2(3)
C38 C33 N3 117.8(3)
C33 C34 C35 117.1(3)
C33 C34 C39 123.2(3)
C35 C34 C39 119.5(3)
C36 C35 C34 120.9(3)
C36 C35 H35 119.6
C34 C35 H35 119.6
C35 C36 C37 121.6(4)
C35 C36 H36 119.2
C37 C36 H36 119.2
C36 C37 C38 120.4(3)
C36 C37 H37 119.8
C38 C37 H37 119.8
C37 C38 C33 116.9(3)
C37 C38 C42 120.0(3)
C33 C38 C42 123.0(3)
C40 C39 C34 113.8(3)
C40 C39 C41 109.7(3)
C34 C39 C41 109.5(3)
C40 C39 H39 107.9
C34 C39 H39 107.9
C41 C39 H39 107.9
C39 C40 H40A 109.5
C39 C40 H40B 109.5
H40A C40 H40B 109.5
C39 C40 H40C 109.5
H40A C40 H40C 109.5
H40B C40 H40C 109.5
C39 C41 H41A 109.5
C39 C41 H41B 109.5
H41A C41 H41B 109.5
C39 C41 H41C 109.5
H41A C41 H41C 109.5
H41B C41 H41C 109.5
C38 C42 C44 110.2(3)
C38 C42 C43 111.2(3)
C44 C42 C43 110.0(3)
C38 C42 H42 108.4
C44 C42 H42 108.4
C43 C42 H42 108.4
C42 C43 H43A 109.5
C42 C43 H43B 109.5
H43A C43 H43B 109.5
C42 C43 H43C 109.5
H43A C43 H43C 109.5
H43B C43 H43C 109.5
C42 C44 H44A 109.5
C42 C44 H44B 109.5
H44A C44 H44B 109.5
C42 C44 H44C 109.5
H44A C44 H44C 109.5
H44B C44 H44C 109.5
C50 C45 C46 123.2(3)
C50 C45 N4 117.2(3)
C46 C45 N4 119.6(3)
C47 C46 C45 116.9(3)
C47 C46 C51 120.0(3)
C45 C46 C51 123.1(3)
C48 C47 C46 121.1(4)
C48 C47 H47 119.4
C46 C47 H47 119.4
C49 C48 C47 120.5(4)
C49 C48 H48 119.7
C47 C48 H48 119.7
C48 C49 C50 121.2(4)
C48 C49 H49 119.4
C50 C49 H49 119.4
C45 C50 C49 117.0(3)
C45 C50 C54 122.8(3)
C49 C50 C54 120.1(3)
C46 C51 C52 112.6(3)
C46 C51 C53 109.5(3)
C52 C51 C53 110.6(3)
C46 C51 H51 108.0
C52 C51 H51 108.0
C53 C51 H51 108.0
C51 C52 H52A 109.5
C51 C52 H52B 109.5
H52A C52 H52B 109.5
C51 C52 H52C 109.5
H52A C52 H52C 109.5
H52B C52 H52C 109.5
C51 C53 H53A 109.5
C51 C53 H53B 109.5
H53A C53 H53B 109.5
C51 C53 H53C 109.5
H53A C53 H53C 109.5
H53B C53 H53C 109.5
C50 C54 C55 112.5(3)
C50 C54 C56 108.9(3)
C55 C54 C56 111.0(4)
C50 C54 H54 108.1
C55 C54 H54 108.1
C56 C54 H54 108.1
C54 C55 H55A 109.5
C54 C55 H55B 109.5
H55A C55 H55B 109.5
C54 C55 H55C 109.5
H55A C55 H55C 109.5
H55B C55 H55C 109.5
C54 C56 H56A 109.5
C54 C56 H56B 109.5
H56A C56 H56B 109.5
C54 C56 H56C 109.5
H56A C56 H56C 109.5
H56B C56 H56C 109.5
C62 C57 C58 119.6(5)
C62 C57 H57 120.2
C58 C57 H57 120.2
C59 C58 C57 119.9(6)
C59 C58 H58 120.1
C57 C58 H58 120.1
C60 C59 C58 120.5(6)
C60 C59 H59 119.8
C58 C59 H59 119.8
C59 C60 C61 119.5(6)
C59 C60 H60 120.3
C61 C60 H60 120.3
C62 C61 C60 120.0(5)
C62 C61 H61 120.0
C60 C61 H61 120.0
C57 C62 C61 120.2(5)
C57 C62 H62 119.9
C61 C62 H62 119.9
C59A C60A C61A 119.7(6)
C59A C60A H60A 120.2
C61A C60A H60A 120.2
C59A C58A C57A 119.8(6)
C59A C58A H58A 120.1
C57A C58A H58A 120.1
C62A C57A C58A 119.7(5)
C62A C57A H57A 120.2
C58A C57A H57A 120.2
C61A C62A C57A 120.3(5)
C61A C62A H62A 119.9
C57A C62A H62A 119.9
C60A C59A C58A 120.6(6)
C60A C59A H59A 119.7
C58A C59A H59A 119.7
C62A C61A C60A 119.9(5)
C62A C61A H61A 120.1
C60A C61A H61A 120.1

loop_
_geom_bond_atom_site_label_1
_geom_bond_atom_site_label_2
_geom_bond_distance
P1 C1 1.895(3)
P1 P3 2.1952(14)
P1 P2 2.2077(13)
N1 C1 1.326(4)
N1 C5 1.453(4)
N1 C2 1.477(4)
C1 N2 1.330(4)
P2 P4 2.2050(15)
P2 P3 2.2063(16)
N2 C17 1.443(4)
N2 C4 1.490(4)
C2 C3 1.520(5)
C2 H2A 0.9900
C2 H2B 0.9900
P3 P4 2.2056(13)
N3 C29 1.322(4)
N3 C33 1.456(4)
N3 C30 1.482(4)
C3 C4 1.496(5)
C3 H3A 0.9900
C3 H3B 0.9900
P4 C29 1.892(3)
N4 C29 1.328(4)
N4 C45 1.443(4)
N4 C32 1.488(4)
C4 H4A 0.9900
C4 H4B 0.9900
C5 C10 1.389(5)
C5 C6 1.405(5)
C6 C7 1.388(5)
C6 C11 1.517(5)
C7 C8 1.382(5)
C7 H7 0.9500
C8 C9 1.378(5)
C8 H8 0.9500
C9 C10 1.399(5)
C9 H9 0.9500
C10 C14 1.529(5)
C11 C12 1.528(5)
C11 C13 1.534(6)
C11 H11 1.0000
C12 H12A 0.9800
C12 H12B 0.9800
C12 H12C 0.9800
C13 H13A 0.9800
C13 H13B 0.9800
C13 H13C 0.9800
C14 C16 1.523(6)
C14 C15 1.533(5)
C14 H14 1.0000
C15 H15A 0.9800
C15 H15B 0.9800
C15 H15C 0.9800
C16 H16A 0.9800
C16 H16B 0.9800
C16 H16C 0.9800
C17 C22 1.398(6)
C17 C18 1.416(5)
C18 C19 1.384(6)
C18 C23 1.516(6)
C19 C20 1.375(7)
C19 H19 0.9500
C20 C21 1.379(7)
C20 H20 0.9500
C21 C22 1.411(6)
C21 H21 0.9500
C22 C26 1.528(6)
C23 C24 1.503(6)
C23 C25 1.513(6)
C23 H23 1.0000
C24 H24A 0.9800
C24 H24B 0.9800
C24 H24C 0.9800
C25 H25A 0.9800
C25 H25B 0.9800
C25 H25C 0.9800
C26 C27 1.525(6)
C26 C28 1.551(5)
C26 H26 1.0000
C27 H27A 0.9800
C27 H27B 0.9800
C27 H27C 0.9800
C28 H28A 0.9800
C28 H28B 0.9800
C28 H28C 0.9800
C30 C31 1.513(5)
C30 H30A 0.9900
C30 H30B 0.9900
C31 C32 1.499(5)
C31 H31A 0.9900
C31 H31B 0.9900
C32 H32A 0.9900
C32 H32B 0.9900
C33 C34 1.395(5)
C33 C38 1.413(4)
C34 C35 1.396(5)
C34 C39 1.528(5)
C35 C36 1.374(6)
C35 H35 0.9500
C36 C37 1.375(6)
C36 H36 0.9500
C37 C38 1.401(5)
C37 H37 0.9500
C38 C42 1.517(5)
C39 C40 1.521(5)
C39 C41 1.539(5)
C39 H39 1.0000
C40 H40A 0.9800
C40 H40B 0.9800
C40 H40C 0.9800
C41 H41A 0.9800
C41 H41B 0.9800
C41 H41C 0.9800
C42 C44 1.532(5)
C42 C43 1.532(5)
C42 H42 1.0000
C43 H43A 0.9800
C43 H43B 0.9800
C43 H43C 0.9800
C44 H44A 0.9800
C44 H44B 0.9800
C44 H44C 0.9800
C45 C50 1.401(5)
C45 C46 1.404(5)
C46 C47 1.400(5)
C46 C51 1.518(5)
C47 C48 1.385(5)
C47 H47 0.9500
C48 C49 1.375(5)
C48 H48 0.9500
C49 C50 1.401(5)
C49 H49 0.9500
C50 C54 1.514(5)
C51 C52 1.529(5)
C51 C53 1.538(5)
C51 H51 1.0000
C52 H52A 0.9800
C52 H52B 0.9800
C52 H52C 0.9800
C53 H53A 0.9800
C53 H53B 0.9800
C53 H53C 0.9800
C54 C55 1.517(5)
C54 C56 1.532(5)
C54 H54 1.0000
C55 H55A 0.9800
C55 H55B 0.9800
C55 H55C 0.9800
C56 H56A 0.9800
C56 H56B 0.9800
C56 H56C 0.9800
C57 C62 1.396(6)
C57 C58 1.402(6)
C57 H57 0.9500
C58 C59 1.396(6)
C58 H58 0.9500
C59 C60 1.395(6)
C59 H59 0.9500
C60 C61 1.400(6)
C60 H60 0.9500
C61 C62 1.398(6)
C61 H61 0.9500
C62 H62 0.9500
C60A C59A 1.392(6)
C60A C61A 1.400(6)
C60A H60A 0.9500
C58A C59A 1.396(6)
C58A C57A 1.401(6)
C58A H58A 0.9500
C57A C62A 1.398(6)
C57A H57A 0.9500
C62A C61A 1.396(6)
C62A H62A 0.9500
C59A H59A 0.9500
C61A H61A 0.9500
